data_1559977
loop_
_publ_author_name
'Andreichuk, Ekaterina P.'
'Anufriev, Sergey A.'
'Suponitsky, Kyrill Yu'
'Sivaev, Igor B.'

_publ_section_title
;
 The First Nickelacarborane with <i>closo</i>-<i>nido</i> Structure.
;
_journal_issue 24
_journal_name_full 'Molecules (Basel, Switzerland)'
_journal_page_first 6009
_journal_paper_doi 10.3390/molecules25246009
_journal_volume 25
_journal_year 2020
_chemical_formula_moiety 'C14 H29 B17 N2 Ni'
_chemical_formula_sum 'C14 H29 B17 N2 Ni'
_chemical_formula_weight 467.87
_space_group_crystal_system monoclinic
_space_group_IT_number 14
_space_group_name_Hall '-P 2yn'
_space_group_name_H-M_alt 'P 1 21/n 1'
_atom_sites_solution_hydrogens mixed
_atom_sites_solution_primary direct
_atom_sites_solution_secondary difmap
_audit_creation_method SHELXL-2014/6
_cell_angle_alpha 90
_cell_angle_beta 98.2660(10)
_cell_angle_gamma 90
_cell_formula_units_Z 4
_cell_length_a 13.0440(8)
_cell_length_b 9.8669(6)
_cell_length_c 18.6798(11)
_cell_measurement_reflns_used 3857
_cell_measurement_temperature 120(2)
_cell_measurement_theta_max 26.31
_cell_measurement_theta_min 2.20
_cell_volume 2379.2(2)
_computing_cell_refinement 'SAINT (Bruker, 2014)'
_computing_data_collection 'APEX (Bruker, 2014)'
_computing_data_reduction 'SAINT (Bruker, 2014)'
_computing_molecular_graphics 'SHELXL-2014/6 (Sheldrick, 2014)'
_computing_publication_material 'SHELXL-2014/6 (Sheldrick, 2014) and PLATON (Spek, 2015)'
_computing_structure_refinement 'SHELXL-2014/6 (Sheldrick, 2014)'
_computing_structure_solution 'SHELXL-2014/6 (Sheldrick, 2014)'
_diffrn_ambient_temperature 120(2)
_diffrn_measured_fraction_theta_full 1.000
_diffrn_measured_fraction_theta_max 0.997
_diffrn_measurement_device_type 'Bruker APEX-II CCD'
_diffrn_measurement_method '\f and \w scans'
_diffrn_radiation_type MoK\a
_diffrn_radiation_wavelength 0.71073
_diffrn_reflns_av_R_equivalents 0.0839
_diffrn_reflns_av_unetI/netI 0.0670
_diffrn_reflns_Laue_measured_fraction_full 1.000
_diffrn_reflns_Laue_measured_fraction_max 0.997
_diffrn_reflns_limit_h_max 17
_diffrn_reflns_limit_h_min -17
_diffrn_reflns_limit_k_max 13
_diffrn_reflns_limit_k_min -13
_diffrn_reflns_limit_l_max 25
_diffrn_reflns_limit_l_min -25
_diffrn_reflns_number 28541
_diffrn_reflns_point_group_measured_fraction_full 1.000
_diffrn_reflns_point_group_measured_fraction_max 0.997
_diffrn_reflns_theta_full 25.242
_diffrn_reflns_theta_max 28.872
_diffrn_reflns_theta_min 1.790
_diffrn_source 'sealed tube'
_exptl_absorpt_coefficient_mu 0.824
_exptl_absorpt_correction_T_max 0.906
_exptl_absorpt_correction_T_min 0.831
_exptl_absorpt_correction_type multi-scan
_exptl_absorpt_process_details 'SADABS-2014/5 (Bruker,2014/5)'
_exptl_crystal_colour orange
_exptl_crystal_density_diffrn 1.306
_exptl_crystal_description prizm
_exptl_crystal_F_000 960
_exptl_crystal_size_max 0.18
_exptl_crystal_size_mid 0.16
_exptl_crystal_size_min 0.12
_refine_diff_density_max 0.486
_refine_diff_density_min -0.342
_refine_diff_density_rms 0.075
_refine_ls_extinction_method none
_refine_ls_goodness_of_fit_ref 1.020
_refine_ls_hydrogen_treatment mixed
_refine_ls_matrix_type full
_refine_ls_number_parameters 383
_refine_ls_number_reflns 6244
_refine_ls_number_restraints 0
_refine_ls_restrained_S_all 1.020
_refine_ls_R_factor_all 0.0785
_refine_ls_R_factor_gt 0.0408
_refine_ls_shift/su_max 0.000
_refine_ls_shift/su_mean 0.000
_refine_ls_structure_factor_coef Fsqd
_refine_ls_weighting_details 'w=1/[\s^2^(Fo^2^)+(0.0433P)^2^+0.0746P] where P=(Fo^2^+2Fc^2^)/3'
_refine_ls_weighting_scheme calc
_refine_ls_wR_factor_gt 0.0843
_refine_ls_wR_factor_ref 0.0990
_reflns_Friedel_coverage 0.000
_reflns_number_gt 4310
_reflns_number_total 6244
_reflns_threshold_expression 'I > 2\s(I)'
_cod_data_source_file siv-2.cif
_cod_data_source_block siv13
_cod_original_sg_symbol_H-M 'P 21/n'
_cod_database_code 1559977
_shelx_space_group_comment
;
The symmetry employed for this shelxl refinement is uniquely defined
by the following loop, which should always be used as a source of
symmetry information in preference to the above space-group names.
They are only intended as comments.
;
_shelxl_version_number 2014/6

loop_
_space_group_symop_operation_xyz
'x, y, z'
'-x+1/2, y+1/2, -z+1/2'
'-x, -y, -z'
'x-1/2, -y-1/2, z-1/2'

loop_
_atom_site_label
_atom_site_type_symbol
_atom_site_fract_x
_atom_site_fract_y
_atom_site_fract_z
_atom_site_U_iso_or_equiv
_atom_site_adp_type
_atom_site_occupancy
_atom_site_site_symmetry_order
_atom_site_calc_flag
_atom_site_refinement_flags_posn
_atom_site_refinement_flags_adp
_atom_site_refinement_flags_occupancy
_atom_site_disorder_assembly
_atom_site_disorder_group
Ni1 Ni 0.46458(2) 0.41113(3) 0.69506(2) 0.01618(8) Uani 1 1 d . . . . .
N1 N 0.35042(13) 0.23209(18) 0.56063(9) 0.0177(4) Uani 1 1 d . . . . .
N2 N 0.13621(13) 0.38083(18) 0.60183(10) 0.0191(4) Uani 1 1 d . . . . .
C3 C 0.39682(17) 0.2209(2) 0.50052(12) 0.0219(5) Uani 1 1 d . . . . .
H3A H 0.4350 0.2955 0.4860 0.026 Uiso 1 1 calc R U . . .
C4 C 0.38986(17) 0.1031(2) 0.45972(13) 0.0253(5) Uani 1 1 d . . . . .
H4A H 0.4233 0.0968 0.4179 0.030 Uiso 1 1 calc R U . . .
C5 C 0.33375(18) -0.0050(2) 0.48055(13) 0.0269(5) Uani 1 1 d . . . . .
H5A H 0.3277 -0.0864 0.4531 0.032 Uiso 1 1 calc R U . . .
C6 C 0.28624(18) 0.0069(2) 0.54236(13) 0.0257(5) Uani 1 1 d . . . . .
H6A H 0.2479 -0.0667 0.5578 0.031 Uiso 1 1 calc R U . . .
C7 C 0.29528(16) 0.1258(2) 0.58082(12) 0.0208(5) Uani 1 1 d . . . . .
H7A H 0.2620 0.1338 0.6227 0.025 Uiso 1 1 calc R U . . .
C8 C 0.09978(17) 0.3328(3) 0.53505(13) 0.0262(5) Uani 1 1 d . . . . .
H8A H 0.1395 0.3463 0.4968 0.031 Uiso 1 1 calc R U . . .
C9 C 0.00697(18) 0.2651(3) 0.52105(13) 0.0303(6) Uani 1 1 d . . . . .
H9A H -0.0160 0.2304 0.4740 0.036 Uiso 1 1 calc R U . . .
C10 C -0.05292(18) 0.2476(3) 0.57585(13) 0.0300(6) Uani 1 1 d . . . . .
H10A H -0.1177 0.2022 0.5669 0.036 Uiso 1 1 calc R U . . .
C11 C -0.01674(19) 0.2975(2) 0.64346(13) 0.0273(5) Uani 1 1 d . . . . .
H11A H -0.0566 0.2872 0.6819 0.033 Uiso 1 1 calc R U . . .
C12 C 0.07788(17) 0.3625(2) 0.65523(12) 0.0222(5) Uani 1 1 d . . . . .
H12A H 0.1027 0.3954 0.7023 0.027 Uiso 1 1 calc R U . . .
C1 C 0.62946(16) 0.3683(2) 0.71030(13) 0.0203(5) Uani 1 1 d . . . . .
C2 C 0.58947(17) 0.4268(2) 0.77960(12) 0.0217(5) Uani 1 1 d . . . . .
B4 B 0.55214(19) 0.2400(3) 0.67479(14) 0.0185(5) Uani 1 1 d . . . . .
B5 B 0.6797(2) 0.2118(3) 0.72438(15) 0.0247(6) Uani 1 1 d . . . . .
B6 B 0.7054(2) 0.3357(3) 0.79175(15) 0.0262(6) Uani 1 1 d . . . . .
B7 B 0.48222(19) 0.3406(3) 0.80271(14) 0.0196(5) Uani 1 1 d . . . . .
B8 B 0.45828(19) 0.2113(3) 0.73700(13) 0.0181(5) Uani 1 1 d . . . . .
B9 B 0.5727(2) 0.1105(3) 0.74274(14) 0.0220(6) Uani 1 1 d . . . . .
B10 B 0.6671(2) 0.1730(3) 0.81521(15) 0.0252(6) Uani 1 1 d . . . . .
B11 B 0.6112(2) 0.3191(3) 0.85029(14) 0.0229(6) Uani 1 1 d . . . . .
B12 B 0.5332(2) 0.1765(3) 0.82341(14) 0.0211(5) Uani 1 1 d . . . . .
B1' B 0.3799(2) 0.6566(3) 0.58223(15) 0.0220(5) Uani 1 1 d . . . . .
B2' B 0.2490(2) 0.6221(3) 0.59611(15) 0.0233(6) Uani 1 1 d . . . . .
B3' B 0.3366(2) 0.6994(3) 0.66417(15) 0.0245(6) Uani 1 1 d . . . . .
B4' B 0.4579(2) 0.6157(3) 0.66514(14) 0.0208(5) Uani 1 1 d . . . . .
B5' B 0.44491(19) 0.4948(3) 0.58953(14) 0.0191(5) Uani 1 1 d . . . . .
B6' B 0.3150(2) 0.5090(3) 0.54700(14) 0.0206(5) Uani 1 1 d . . . . .
C7' C 0.26658(17) 0.5575(2) 0.68289(12) 0.0201(5) Uani 1 1 d . . . . .
C8' C 0.37723(17) 0.5666(2) 0.71938(12) 0.0197(5) Uani 1 1 d . . . . .
B10' B 0.35632(19) 0.3680(3) 0.60375(13) 0.0181(5) Uani 1 1 d . . . . .
B11' B 0.24534(19) 0.4464(3) 0.61759(14) 0.0199(5) Uani 1 1 d . . . . .
H1 H 0.6617(18) 0.426(2) 0.6833(13) 0.022(6) Uiso 1 1 d . . . . .
H2 H 0.6010(17) 0.522(2) 0.7894(12) 0.018(6) Uiso 1 1 d . . . . .
H4 H 0.5505(16) 0.215(2) 0.6193(12) 0.013(5) Uiso 1 1 d . . . . .
H5 H 0.7406(18) 0.180(2) 0.6914(13) 0.027(7) Uiso 1 1 d . . . . .
H6 H 0.779(2) 0.388(2) 0.8053(14) 0.032(7) Uiso 1 1 d . . . . .
H7 H 0.4349(17) 0.387(2) 0.8379(12) 0.018(6) Uiso 1 1 d . . . . .
H8 H 0.3875(18) 0.154(2) 0.7224(12) 0.022(6) Uiso 1 1 d . . . . .
H9 H 0.5679(18) 0.004(2) 0.7295(13) 0.026(6) Uiso 1 1 d . . . . .
H10 H 0.7224(19) 0.107(2) 0.8493(14) 0.030(7) Uiso 1 1 d . . . . .
H11 H 0.6239(18) 0.370(2) 0.9051(13) 0.027(7) Uiso 1 1 d . . . . .
H12 H 0.5035(17) 0.114(2) 0.8619(12) 0.017(6) Uiso 1 1 d . . . . .
H1' H 0.4001(18) 0.735(3) 0.5470(13) 0.029(7) Uiso 1 1 d . . . . .
H2' H 0.177(2) 0.673(3) 0.5777(13) 0.033(7) Uiso 1 1 d . . . . .
H3' H 0.3209(17) 0.794(2) 0.6872(12) 0.021(6) Uiso 1 1 d . . . . .
H4' H 0.5272(16) 0.669(2) 0.6846(11) 0.014(6) Uiso 1 1 d . . . . .
H5' H 0.5092(18) 0.480(2) 0.5596(12) 0.027(7) Uiso 1 1 d . . . . .
H6' H 0.2889(18) 0.490(2) 0.4906(13) 0.028(7) Uiso 1 1 d . . . . .
H7' H 0.2162(18) 0.575(2) 0.7137(13) 0.019(6) Uiso 1 1 d . . . . .
H8' H 0.3858(18) 0.587(2) 0.7691(14) 0.025(7) Uiso 1 1 d . . . . .

loop_
_atom_site_aniso_label
_atom_site_aniso_U_11
_atom_site_aniso_U_22
_atom_site_aniso_U_33
_atom_site_aniso_U_23
_atom_site_aniso_U_13
_atom_site_aniso_U_12
Ni1 0.01428(13) 0.01876(15) 0.01552(14) 0.00080(12) 0.00226(9) 0.00136(12)
N1 0.0146(9) 0.0211(10) 0.0166(9) 0.0003(7) -0.0011(7) 0.0023(8)
N2 0.0162(9) 0.0220(10) 0.0185(10) 0.0009(7) 0.0002(7) 0.0068(7)
C3 0.0175(11) 0.0287(13) 0.0193(12) -0.0001(9) 0.0020(8) 0.0040(10)
C4 0.0199(11) 0.0338(14) 0.0213(12) -0.0070(10) -0.0002(9) 0.0078(10)
C5 0.0280(13) 0.0239(13) 0.0261(13) -0.0055(10) -0.0058(10) 0.0091(11)
C6 0.0256(12) 0.0201(12) 0.0288(13) 0.0001(10) -0.0055(10) 0.0018(10)
C7 0.0174(11) 0.0252(12) 0.0188(11) 0.0027(9) -0.0004(9) 0.0018(9)
C8 0.0191(11) 0.0402(15) 0.0189(12) -0.0028(10) 0.0015(9) 0.0012(11)
C9 0.0221(12) 0.0447(16) 0.0226(13) -0.0029(11) -0.0016(10) 0.0009(11)
C10 0.0228(12) 0.0365(15) 0.0301(14) 0.0007(11) 0.0021(10) -0.0047(11)
C11 0.0284(13) 0.0277(13) 0.0272(13) 0.0024(10) 0.0083(10) -0.0014(11)
C12 0.0256(12) 0.0212(11) 0.0195(12) 0.0011(9) 0.0019(9) 0.0027(10)
C1 0.0145(10) 0.0245(12) 0.0224(12) 0.0055(9) 0.0046(9) -0.0002(9)
C2 0.0186(11) 0.0208(12) 0.0245(12) 0.0021(9) -0.0010(9) -0.0020(10)
B4 0.0149(11) 0.0213(13) 0.0196(13) 0.0000(10) 0.0040(9) 0.0035(10)
B5 0.0161(12) 0.0327(15) 0.0253(15) 0.0089(12) 0.0031(10) 0.0047(11)
B6 0.0155(12) 0.0333(16) 0.0282(15) 0.0063(12) -0.0024(10) -0.0018(12)
B7 0.0183(12) 0.0225(13) 0.0184(13) 0.0003(10) 0.0039(10) -0.0003(11)
B8 0.0176(12) 0.0204(13) 0.0166(12) 0.0011(10) 0.0038(9) -0.0030(10)
B9 0.0224(13) 0.0226(14) 0.0213(13) 0.0031(10) 0.0039(10) 0.0039(11)
B10 0.0194(13) 0.0319(15) 0.0231(14) 0.0063(11) -0.0009(10) 0.0040(12)
B11 0.0216(13) 0.0260(14) 0.0196(13) 0.0059(11) -0.0020(10) -0.0018(11)
B12 0.0214(13) 0.0221(13) 0.0201(14) 0.0036(10) 0.0036(10) -0.0009(11)
B1' 0.0221(13) 0.0219(14) 0.0219(14) 0.0035(11) 0.0024(10) 0.0049(11)
B2' 0.0189(12) 0.0258(14) 0.0248(14) 0.0000(11) 0.0016(10) 0.0054(11)
B3' 0.0248(14) 0.0211(14) 0.0269(15) -0.0007(11) 0.0012(11) 0.0060(11)
B4' 0.0202(12) 0.0212(14) 0.0208(13) -0.0005(10) 0.0019(10) 0.0008(10)
B5' 0.0180(12) 0.0202(13) 0.0189(13) 0.0027(10) 0.0021(10) 0.0027(10)
B6' 0.0202(12) 0.0229(14) 0.0184(13) 0.0018(10) 0.0021(10) 0.0054(11)
C7' 0.0157(10) 0.0251(13) 0.0198(12) -0.0025(9) 0.0040(9) 0.0036(9)
C8' 0.0207(11) 0.0220(12) 0.0163(11) -0.0021(9) 0.0023(9) 0.0036(9)
B10' 0.0167(12) 0.0202(13) 0.0172(13) -0.0001(9) 0.0018(9) 0.0019(10)
B11' 0.0171(12) 0.0244(14) 0.0183(13) -0.0009(10) 0.0029(10) 0.0022(10)

loop_
_atom_type_symbol
_atom_type_description
_atom_type_scat_dispersion_real
_atom_type_scat_dispersion_imag
_atom_type_scat_source
C C 0.0033 0.0016 'International Tables Vol C Tables 4.2.6.8 and 6.1.1.4'
H H 0.0000 0.0000 'International Tables Vol C Tables 4.2.6.8 and 6.1.1.4'
B B 0.0013 0.0007 'International Tables Vol C Tables 4.2.6.8 and 6.1.1.4'
Ni Ni 0.3393 1.1124 'International Tables Vol C Tables 4.2.6.8 and 6.1.1.4'
N N 0.0061 0.0033 'International Tables Vol C Tables 4.2.6.8 and 6.1.1.4'

loop_
_geom_angle_atom_site_label_1
_geom_angle_atom_site_label_2
_geom_angle_atom_site_label_3
_geom_angle
_geom_angle_site_symmetry_1
_geom_angle_site_symmetry_3
_geom_angle_publ_flag
C8' Ni1 B4' 47.02(10) . . ?
C8' Ni1 B10' 90.08(9) . . ?
B4' Ni1 B10' 88.93(10) . . ?
C8' Ni1 B4 176.14(10) . . ?
B4' Ni1 B4 136.80(10) . . ?
B10' Ni1 B4 90.59(10) . . ?
C8' Ni1 C2 100.23(9) . . ?
B4' Ni1 C2 97.31(10) . . ?
B10' Ni1 C2 169.64(10) . . ?
B4 Ni1 C2 79.19(10) . . ?
C8' Ni1 B7 91.37(10) . . ?
B4' Ni1 B7 124.56(10) . . ?
B10' Ni1 B7 132.65(10) . . ?
B4 Ni1 B7 85.37(10) . . ?
C2 Ni1 B7 48.88(9) . . ?
C8' Ni1 B5' 85.16(10) . . ?
B4' Ni1 B5' 51.74(10) . . ?
B10' Ni1 B5' 49.05(10) . . ?
B4 Ni1 B5' 98.14(10) . . ?
C2 Ni1 B5' 130.27(10) . . ?
B7 Ni1 B5' 176.21(10) . . ?
C8' Ni1 B8 124.98(9) . . ?
B4' Ni1 B8 171.80(10) . . ?
B10' Ni1 B8 93.11(10) . . ?
B4 Ni1 B8 51.18(10) . . ?
C2 Ni1 B8 81.88(9) . . ?
B7 Ni1 B8 49.30(10) . . ?
B5' Ni1 B8 134.27(10) . . ?
C8' Ni1 C1 134.84(9) . . ?
B4' Ni1 C1 103.02(10) . . ?
B10' Ni1 C1 127.33(9) . . ?
B4 Ni1 C1 46.65(9) . . ?
C2 Ni1 C1 43.15(9) . . ?
B7 Ni1 C1 80.82(9) . . ?
B5' Ni1 C1 100.56(9) . . ?
B8 Ni1 C1 82.02(9) . . ?
C3 N1 C7 119.1(2) . . ?
C3 N1 B10' 120.22(19) . . ?
C7 N1 B10' 120.67(18) . . ?
C12 N2 C8 118.2(2) . . ?
C12 N2 B11' 120.94(19) . . ?
C8 N2 B11' 120.72(19) . . ?
N1 C3 C4 121.5(2) . . ?
N1 C3 H3A 119.2 . . ?
C4 C3 H3A 119.2 . . ?
C5 C4 C3 119.2(2) . . ?
C5 C4 H4A 120.4 . . ?
C3 C4 H4A 120.4 . . ?
C4 C5 C6 119.1(2) . . ?
C4 C5 H5A 120.5 . . ?
C6 C5 H5A 120.5 . . ?
C7 C6 C5 119.5(2) . . ?
C7 C6 H6A 120.3 . . ?
C5 C6 H6A 120.3 . . ?
N1 C7 C6 121.7(2) . . ?
N1 C7 H7A 119.2 . . ?
C6 C7 H7A 119.2 . . ?
N2 C8 C9 121.9(2) . . ?
N2 C8 H8A 119.1 . . ?
C9 C8 H8A 119.1 . . ?
C8 C9 C10 119.7(2) . . ?
C8 C9 H9A 120.2 . . ?
C10 C9 H9A 120.2 . . ?
C11 C10 C9 118.6(2) . . ?
C11 C10 H10A 120.7 . . ?
C9 C10 H10A 120.7 . . ?
C10 C11 C12 119.6(2) . . ?
C10 C11 H11A 120.2 . . ?
C12 C11 H11A 120.2 . . ?
N2 C12 C11 122.0(2) . . ?
N2 C12 H12A 119.0 . . ?
C11 C12 H12A 119.0 . . ?
C2 C1 B5 112.08(19) . . ?
C2 C1 B4 110.34(17) . . ?
B5 C1 B4 64.66(15) . . ?
C2 C1 B6 63.81(15) . . ?
B5 C1 B6 61.90(16) . . ?
B4 C1 B6 116.17(19) . . ?
C2 C1 Ni1 66.23(11) . . ?
B5 C1 Ni1 123.73(15) . . ?
B4 C1 Ni1 64.58(11) . . ?
B6 C1 Ni1 125.86(15) . . ?
C2 C1 H1 117.6(15) . . ?
B5 C1 H1 117.7(15) . . ?
B4 C1 H1 123.5(16) . . ?
B6 C1 H1 110.9(15) . . ?
Ni1 C1 H1 109.6(15) . . ?
C1 C2 B11 111.96(19) . . ?
C1 C2 B7 113.41(18) . . ?
B11 C2 B7 63.23(15) . . ?
C1 C2 B6 62.25(15) . . ?
B11 C2 B6 61.87(15) . . ?
B7 C2 B6 115.29(19) . . ?
C1 C2 Ni1 70.62(12) . . ?
B11 C2 Ni1 124.44(15) . . ?
B7 C2 Ni1 65.66(11) . . ?
B6 C2 Ni1 128.46(16) . . ?
C1 C2 H2 116.9(14) . . ?
B11 C2 H2 117.5(14) . . ?
B7 C2 H2 122.5(14) . . ?
B6 C2 H2 111.6(14) . . ?
Ni1 C2 H2 107.3(14) . . ?
C1 B4 B9 103.60(18) . . ?
C1 B4 B5 57.39(14) . . ?
B9 B4 B5 59.61(14) . . ?
C1 B4 B8 106.42(17) . . ?
B9 B4 B8 59.02(14) . . ?
B5 B4 B8 107.57(18) . . ?
C1 B4 Ni1 68.77(12) . . ?
B9 B4 Ni1 118.32(16) . . ?
B5 B4 Ni1 121.03(17) . . ?
B8 B4 Ni1 65.11(11) . . ?
C1 B4 H4 118.8(11) . . ?
B9 B4 H4 120.4(11) . . ?
B5 B4 H4 110.6(11) . . ?
B8 B4 H4 131.6(11) . . ?
Ni1 B4 H4 115.2(11) . . ?
C1 B5 B6 60.17(16) . . ?
C1 B5 B10 105.1(2) . . ?
B6 B5 B10 59.80(16) . . ?
C1 B5 B9 104.24(18) . . ?
B6 B5 B9 109.05(19) . . ?
B10 B5 B9 60.86(15) . . ?
C1 B5 B4 57.95(14) . . ?
B6 B5 B4 109.19(19) . . ?
B10 B5 B4 108.66(18) . . ?
B9 B5 B4 59.88(14) . . ?
C1 B5 H5 117.4(12) . . ?
B6 B5 H5 120.8(12) . . ?
B10 B5 H5 129.8(12) . . ?
B9 B5 H5 125.9(13) . . ?
B4 B5 H5 115.8(12) . . ?
C1 B6 C2 53.94(13) . . ?
C1 B6 B5 57.93(15) . . ?
C2 B6 B5 101.12(18) . . ?
C1 B6 B10 104.07(19) . . ?
C2 B6 B10 103.38(18) . . ?
B5 B6 B10 60.62(16) . . ?
C1 B6 B11 101.61(17) . . ?
C2 B6 B11 57.43(14) . . ?
B5 B6 B11 107.55(19) . . ?
B10 B6 B11 60.81(16) . . ?
C1 B6 H6 119.6(14) . . ?
C2 B6 H6 120.2(13) . . ?
B5 B6 H6 124.9(14) . . ?
B10 B6 H6 130.5(13) . . ?
B11 B6 H6 124.6(14) . . ?
C2 B7 B8 104.37(17) . . ?
C2 B7 B12 102.15(18) . . ?
B8 B7 B12 60.98(15) . . ?
C2 B7 B11 56.86(14) . . ?
B8 B7 B11 108.48(18) . . ?
B12 B7 B11 59.27(15) . . ?
C2 B7 Ni1 65.45(11) . . ?
B8 B7 Ni1 65.90(12) . . ?
B12 B7 Ni1 119.70(16) . . ?
B11 B7 Ni1 118.44(16) . . ?
C2 B7 H7 119.7(12) . . ?
B8 B7 H7 132.8(12) . . ?
B12 B7 H7 119.5(12) . . ?
B11 B7 H7 109.2(12) . . ?
Ni1 B7 H7 116.8(12) . . ?
B7 B8 B9 107.35(18) . . ?
B7 B8 B12 59.66(15) . . ?
B9 B8 B12 59.78(14) . . ?
B7 B8 B4 105.19(17) . . ?
B9 B8 B4 59.57(14) . . ?
B12 B8 B4 105.87(17) . . ?
B7 B8 Ni1 64.80(12) . . ?
B9 B8 Ni1 117.56(15) . . ?
B12 B8 Ni1 117.61(16) . . ?
B4 B8 Ni1 63.71(11) . . ?
B7 B8 H8 127.6(12) . . ?
B9 B8 H8 113.6(12) . . ?
B12 B8 H8 117.4(12) . . ?
B4 B8 H8 123.1(12) . . ?
Ni1 B8 H8 117.8(12) . . ?
B8 B9 B12 60.45(14) . . ?
B8 B9 B5 110.21(19) . . ?
B12 B9 B5 106.60(19) . . ?
B8 B9 B4 61.42(14) . . ?
B12 B9 B4 107.80(18) . . ?
B5 B9 B4 60.50(14) . . ?
B8 B9 B10 109.26(19) . . ?
B12 B9 B10 59.34(15) . . ?
B5 B9 B10 59.04(15) . . ?
B4 B9 B10 107.71(19) . . ?
B8 B9 H9 120.6(13) . . ?
B12 B9 H9 122.4(13) . . ?
B5 B9 H9 121.4(13) . . ?
B4 B9 H9 122.2(13) . . ?
B10 B9 H9 121.1(13) . . ?
B6 B10 B5 59.58(16) . . ?
B6 B10 B12 108.81(19) . . ?
B5 B10 B12 107.82(18) . . ?
B6 B10 B11 59.88(16) . . ?
B5 B10 B11 106.03(19) . . ?
B12 B10 B11 59.54(15) . . ?
B6 B10 B9 108.27(19) . . ?
B5 B10 B9 60.10(15) . . ?
B12 B10 B9 59.80(15) . . ?
B11 B10 B9 106.33(18) . . ?
B6 B10 H10 120.0(13) . . ?
B5 B10 H10 122.6(13) . . ?
B12 B10 H10 122.0(13) . . ?
B11 B10 H10 122.3(13) . . ?
B9 B10 H10 123.3(13) . . ?
C2 B11 B6 60.71(15) . . ?
C2 B11 B12 104.73(18) . . ?
B6 B11 B12 108.8(2) . . ?
C2 B11 B10 104.70(19) . . ?
B6 B11 B10 59.31(16) . . ?
B12 B11 B10 60.04(15) . . ?
C2 B11 B7 59.91(14) . . ?
B6 B11 B7 111.58(18) . . ?
B12 B11 B7 59.61(15) . . ?
B10 B11 B7 108.48(19) . . ?
C2 B11 H11 114.3(12) . . ?
B6 B11 H11 119.6(12) . . ?
B12 B11 H11 128.1(12) . . ?
B10 B11 H11 132.8(12) . . ?
B7 B11 H11 113.5(12) . . ?
B11 B12 B7 61.11(15) . . ?
B11 B12 B10 60.42(16) . . ?
B7 B12 B10 110.00(19) . . ?
B11 B12 B9 107.84(18) . . ?
B7 B12 B9 107.10(18) . . ?
B10 B12 B9 60.86(15) . . ?
B11 B12 B8 108.66(18) . . ?
B7 B12 B8 59.36(14) . . ?
B10 B12 B8 109.96(18) . . ?
B9 B12 B8 59.78(14) . . ?
B11 B12 H12 121.4(12) . . ?
B7 B12 H12 121.1(12) . . ?
B10 B12 H12 120.4(12) . . ?
B9 B12 H12 122.6(12) . . ?
B8 B12 H12 121.1(12) . . ?
B3' B1' B6' 109.02(19) . . ?
B3' B1' B4' 60.65(15) . . ?
B6' B1' B4' 108.80(19) . . ?
B3' B1' B2' 59.24(15) . . ?
B6' B1' B2' 58.80(15) . . ?
B4' B1' B2' 105.60(19) . . ?
B3' B1' B5' 110.67(19) . . ?
B6' B1' B5' 59.52(14) . . ?
B4' B1' B5' 61.82(14) . . ?
B2' B1' B5' 105.53(19) . . ?
B3' B1' H1' 120.1(13) . . ?
B6' B1' H1' 120.8(13) . . ?
B4' B1' H1' 122.7(13) . . ?
B2' B1' H1' 123.2(13) . . ?
B5' B1' H1' 121.9(13) . . ?
C7' B2' B6' 104.36(18) . . ?
C7' B2' B3' 59.72(15) . . ?
B6' B2' B3' 109.78(19) . . ?
C7' B2' B11' 55.48(14) . . ?
B6' B2' B11' 61.85(15) . . ?
B3' B2' B11' 107.15(19) . . ?
C7' B2' B1' 101.81(18) . . ?
B6' B2' B1' 59.67(15) . . ?
B3' B2' B1' 59.27(15) . . ?
B11' B2' B1' 105.88(18) . . ?
C7' B2' H2' 117.8(13) . . ?
B6' B2' H2' 126.9(14) . . ?
B3' B2' H2' 118.5(14) . . ?
B11' B2' H2' 118.4(14) . . ?
B1' B2' H2' 132.0(14) . . ?
C8' B3' C7' 52.01(13) . . ?
C8' B3' B2' 102.59(19) . . ?
C7' B3' B2' 59.27(15) . . ?
C8' B3' B1' 103.41(18) . . ?
C7' B3' B1' 103.09(19) . . ?
B2' B3' B1' 61.49(15) . . ?
C8' B3' B4' 55.90(14) . . ?
C7' B3' B4' 96.70(18) . . ?
B2' B3' B4' 106.91(19) . . ?
B1' B3' B4' 60.12(15) . . ?
C8' B3' H3' 119.6(12) . . ?
C7' B3' H3' 119.5(12) . . ?
B2' B3' H3' 122.1(12) . . ?
B1' B3' H3' 132.0(12) . . ?
B4' B3' H3' 128.8(12) . . ?
C8' B4' B1' 105.60(18) . . ?
C8' B4' B3' 59.61(15) . . ?
B1' B4' B3' 59.23(15) . . ?
C8' B4' B5' 106.71(18) . . ?
B1' B4' B5' 59.90(14) . . ?
B3' B4' B5' 108.00(18) . . ?
C8' B4' Ni1 63.56(12) . . ?
B1' B4' Ni1 116.71(16) . . ?
B3' B4' Ni1 116.88(16) . . ?
B5' B4' Ni1 64.85(12) . . ?
C8' B4' H4' 121.7(11) . . ?
B1' B4' H4' 122.6(12) . . ?
B3' B4' H4' 119.0(12) . . ?
B5' B4' H4' 124.3(12) . . ?
Ni1 B4' H4' 112.6(12) . . ?
B10' B5' B6' 60.94(15) . . ?
B10' B5' B1' 109.33(18) . . ?
B6' B5' B1' 59.12(15) . . ?
B10' B5' B4' 109.72(18) . . ?
B6' B5' B4' 105.67(17) . . ?
B1' B5' B4' 58.27(14) . . ?
B10' B5' Ni1 64.79(11) . . ?
B6' B5' Ni1 115.36(16) . . ?
B1' B5' Ni1 114.09(15) . . ?
B4' B5' Ni1 63.41(11) . . ?
B10' B5' H5' 124.1(13) . . ?
B6' B5' H5' 122.8(13) . . ?
B1' B5' H5' 118.0(13) . . ?
B4' B5' H5' 119.4(13) . . ?
Ni1 B5' H5' 115.5(12) . . ?
B2' B6' B1' 61.54(15) . . ?
B2' B6' B5' 109.08(19) . . ?
B1' B6' B5' 61.36(15) . . ?
B2' B6' B10' 108.38(18) . . ?
B1' B6' B10' 109.53(18) . . ?
B5' B6' B10' 58.94(14) . . ?
B2' B6' B11' 59.98(15) . . ?
B1' B6' B11' 105.88(18) . . ?
B5' B6' B11' 101.19(17) . . ?
B10' B6' B11' 56.14(14) . . ?
B2' B6' H6' 120.9(13) . . ?
B1' B6' H6' 125.2(13) . . ?
B5' B6' H6' 125.0(13) . . ?
B10' B6' H6' 118.2(13) . . ?
B11' B6' H6' 122.1(13) . . ?
C8' C7' B11' 115.24(18) . . ?
C8' C7' B2' 113.07(18) . . ?
B11' C7' B2' 63.97(15) . . ?
C8' C7' B3' 62.95(15) . . ?
B11' C7' B3' 115.37(18) . . ?
B2' C7' B3' 61.00(15) . . ?
C8' C7' H7' 114.6(14) . . ?
B11' C7' H7' 121.2(14) . . ?
B2' C7' H7' 119.4(14) . . ?
B3' C7' H7' 113.8(14) . . ?
C7' C8' B4' 113.40(19) . . ?
C7' C8' B3' 65.05(15) . . ?
B4' C8' B3' 64.49(15) . . ?
C7' C8' Ni1 112.99(15) . . ?
B4' C8' Ni1 69.42(12) . . ?
B3' C8' Ni1 126.12(16) . . ?
C7' C8' H8' 115.4(15) . . ?
B4' C8' H8' 123.5(15) . . ?
B3' C8' H8' 114.5(15) . . ?
Ni1 C8' H8' 113.5(15) . . ?
N1 B10' B11' 119.45(18) . . ?
N1 B10' B5' 121.40(19) . . ?
B11' B10' B5' 107.10(18) . . ?
N1 B10' B6' 112.03(18) . . ?
B11' B10' B6' 62.78(15) . . ?
B5' B10' B6' 60.12(14) . . ?
N1 B10' Ni1 124.89(15) . . ?
B11' B10' Ni1 105.89(15) . . ?
B5' B10' Ni1 66.16(12) . . ?
B6' B10' Ni1 115.83(16) . . ?
N2 B11' C7' 118.27(18) . . ?
N2 B11' B10' 124.1(2) . . ?
C7' B11' B10' 111.31(18) . . ?
N2 B11' B2' 114.61(18) . . ?
C7' B11' B2' 60.56(15) . . ?
B10' B11' B2' 111.06(18) . . ?
N2 B11' B6' 123.06(19) . . ?
C7' B11' B6' 105.40(18) . . ?
B10' B11' B6' 61.07(14) . . ?
B2' B11' B6' 58.17(15) . . ?

loop_
_geom_bond_atom_site_label_1
_geom_bond_atom_site_label_2
_geom_bond_distance
_geom_bond_site_symmetry_2
_geom_bond_publ_flag
Ni1 C8' 2.002(2) . ?
Ni1 B4' 2.093(3) . ?
Ni1 B10' 2.096(2) . ?
Ni1 B4 2.103(2) . ?
Ni1 C2 2.105(2) . ?
Ni1 B7 2.109(3) . ?
Ni1 B5' 2.119(3) . ?
Ni1 B8 2.127(3) . ?
Ni1 C1 2.170(2) . ?
N1 C3 1.354(3) . ?
N1 C7 1.356(3) . ?
N1 B10' 1.561(3) . ?
N2 C12 1.351(3) . ?
N2 C8 1.355(3) . ?
N2 B11' 1.553(3) . ?
C3 C4 1.386(3) . ?
C3 H3A 0.9500 . ?
C4 C5 1.381(3) . ?
C4 H4A 0.9500 . ?
C5 C6 1.392(3) . ?
C5 H5A 0.9500 . ?
C6 C7 1.372(3) . ?
C6 H6A 0.9500 . ?
C7 H7A 0.9500 . ?
C8 C9 1.374(3) . ?
C8 H8A 0.9500 . ?
C9 C10 1.385(3) . ?
C9 H9A 0.9500 . ?
C10 C11 1.374(3) . ?
C10 H10A 0.9500 . ?
C11 C12 1.380(3) . ?
C11 H11A 0.9500 . ?
C12 H12A 0.9500 . ?
C1 C2 1.573(3) . ?
C1 B5 1.683(4) . ?
C1 B4 1.693(3) . ?
C1 B6 1.722(4) . ?
C1 H1 0.91(2) . ?
C2 B11 1.687(3) . ?
C2 B7 1.744(3) . ?
C2 B6 1.746(4) . ?
C2 H2 0.96(2) . ?
B4 B9 1.794(4) . ?
B4 B5 1.805(4) . ?
B4 B8 1.827(3) . ?
B4 H4 1.06(2) . ?
B5 B6 1.752(4) . ?
B5 B10 1.770(4) . ?
B5 B9 1.789(4) . ?
B5 H5 1.12(2) . ?
B6 B10 1.756(4) . ?
B6 B11 1.766(4) . ?
B6 H6 1.08(3) . ?
B7 B8 1.767(4) . ?
B7 B12 1.773(4) . ?
B7 B11 1.799(4) . ?
B7 H7 1.07(2) . ?
B8 B9 1.784(4) . ?
B8 B12 1.796(4) . ?
B8 H8 1.08(2) . ?
B9 B12 1.784(4) . ?
B9 B10 1.803(4) . ?
B9 H9 1.08(2) . ?
B10 B12 1.775(4) . ?
B10 B11 1.782(4) . ?
B10 H10 1.11(2) . ?
B11 B12 1.766(4) . ?
B11 H11 1.13(2) . ?
B12 H12 1.06(2) . ?
B1' B3' 1.757(4) . ?
B1' B6' 1.764(4) . ?
B1' B4' 1.773(4) . ?
B1' B2' 1.796(4) . ?
B1' B5' 1.804(4) . ?
B1' H1' 1.07(2) . ?
B2' C7' 1.726(4) . ?
B2' B6' 1.748(4) . ?
B2' B3' 1.757(4) . ?
B2' B11' 1.781(4) . ?
B2' H2' 1.07(3) . ?
B3' C8' 1.704(3) . ?
B3' C7' 1.734(4) . ?
B3' B4' 1.782(4) . ?
B3' H3' 1.06(2) . ?
B4' C8' 1.636(3) . ?
B4' B5' 1.838(4) . ?
B4' H4' 1.06(2) . ?
B5' B10' 1.749(4) . ?
B5' B6' 1.771(4) . ?
B5' H5' 1.08(2) . ?
B6' B10' 1.785(4) . ?
B6' B11' 1.814(4) . ?
B6' H6' 1.08(2) . ?
C7' C8' 1.508(3) . ?
C7' B11' 1.633(3) . ?
C7' H7' 0.95(2) . ?
C8' H8' 0.94(3) . ?
B10' B11' 1.694(3) . ?

loop_
_geom_torsion_atom_site_label_1
_geom_torsion_atom_site_label_2
_geom_torsion_atom_site_label_3
_geom_torsion_atom_site_label_4
_geom_torsion
_geom_torsion_site_symmetry_1
_geom_torsion_site_symmetry_2
_geom_torsion_site_symmetry_3
_geom_torsion_site_symmetry_4
_geom_torsion_publ_flag
C7 N1 C3 C4 -0.5(3) . . . . ?
B10' N1 C3 C4 -177.7(2) . . . . ?
N1 C3 C4 C5 0.4(3) . . . . ?
C3 C4 C5 C6 -0.5(3) . . . . ?
C4 C5 C6 C7 0.6(3) . . . . ?
C3 N1 C7 C6 0.7(3) . . . . ?
B10' N1 C7 C6 177.9(2) . . . . ?
C5 C6 C7 N1 -0.7(3) . . . . ?
C12 N2 C8 C9 -1.0(3) . . . . ?
B11' N2 C8 C9 174.9(2) . . . . ?
N2 C8 C9 C10 1.6(4) . . . . ?
C8 C9 C10 C11 -0.9(4) . . . . ?
C9 C10 C11 C12 -0.4(4) . . . . ?
C8 N2 C12 C11 -0.3(3) . . . . ?
B11' N2 C12 C11 -176.2(2) . . . . ?
C10 C11 C12 N2 1.0(4) . . . . ?
B5 C1 C2 B11 1.9(2) . . . . ?
B4 C1 C2 B11 71.9(2) . . . . ?
B6 C1 C2 B11 -38.13(18) . . . . ?
Ni1 C1 C2 B11 120.30(17) . . . . ?
B5 C1 C2 B7 -67.4(2) . . . . ?
B4 C1 C2 B7 2.6(2) . . . . ?
B6 C1 C2 B7 -107.4(2) . . . . ?
Ni1 C1 C2 B7 51.08(15) . . . . ?
B5 C1 C2 B6 40.00(18) . . . . ?
B4 C1 C2 B6 110.0(2) . . . . ?
Ni1 C1 C2 B6 158.43(15) . . . . ?
B5 C1 C2 Ni1 -118.43(17) . . . . ?
B4 C1 C2 Ni1 -48.44(14) . . . . ?
B6 C1 C2 Ni1 -158.43(15) . . . . ?
C2 C1 B4 B9 -66.1(2) . . . . ?
B5 C1 B4 B9 39.41(17) . . . . ?
B6 C1 B4 B9 3.8(2) . . . . ?
Ni1 C1 B4 B9 -115.44(16) . . . . ?
C2 C1 B4 B5 -105.5(2) . . . . ?
B6 C1 B4 B5 -35.57(19) . . . . ?
Ni1 C1 B4 B5 -154.85(15) . . . . ?
C2 C1 B4 B8 -4.9(2) . . . . ?
B5 C1 B4 B8 100.67(19) . . . . ?
B6 C1 B4 B8 65.1(2) . . . . ?
Ni1 C1 B4 B8 -54.18(13) . . . . ?
C2 C1 B4 Ni1 49.30(15) . . . . ?
B5 C1 B4 Ni1 154.85(15) . . . . ?
B6 C1 B4 Ni1 119.28(18) . . . . ?
C2 C1 B5 B6 -40.83(18) . . . . ?
B4 C1 B5 B6 -143.72(19) . . . . ?
Ni1 C1 B5 B6 -116.23(19) . . . . ?
C2 C1 B5 B10 0.1(2) . . . . ?
B4 C1 B5 B10 -102.81(19) . . . . ?
B6 C1 B5 B10 40.90(17) . . . . ?
Ni1 C1 B5 B10 -75.3(2) . . . . ?
C2 C1 B5 B9 63.2(2) . . . . ?
B4 C1 B5 B9 -39.67(17) . . . . ?
B6 C1 B5 B9 104.0(2) . . . . ?
Ni1 C1 B5 B9 -12.2(2) . . . . ?
C2 C1 B5 B4 102.88(19) . . . . ?
B6 C1 B5 B4 143.72(19) . . . . ?
Ni1 C1 B5 B4 27.49(17) . . . . ?
B9 B4 B5 C1 -134.33(19) . . . . ?
B8 B4 B5 C1 -98.59(19) . . . . ?
Ni1 B4 B5 C1 -27.54(17) . . . . ?
C1 B4 B5 B6 32.93(18) . . . . ?
B9 B4 B5 B6 -101.4(2) . . . . ?
B8 B4 B5 B6 -65.7(2) . . . . ?
Ni1 B4 B5 B6 5.4(3) . . . . ?
C1 B4 B5 B10 96.5(2) . . . . ?
B9 B4 B5 B10 -37.80(19) . . . . ?
B8 B4 B5 B10 -2.1(3) . . . . ?
Ni1 B4 B5 B10 69.0(2) . . . . ?
C1 B4 B5 B9 134.33(19) . . . . ?
B8 B4 B5 B9 35.74(17) . . . . ?
Ni1 B4 B5 B9 106.79(19) . . . . ?
B5 C1 B6 C2 -137.53(19) . . . . ?
B4 C1 B6 C2 -100.9(2) . . . . ?
Ni1 C1 B6 C2 -24.52(18) . . . . ?
C2 C1 B6 B5 137.53(19) . . . . ?
B4 C1 B6 B5 36.58(19) . . . . ?
Ni1 C1 B6 B5 113.0(2) . . . . ?
C2 C1 B6 B10 96.46(19) . . . . ?
B5 C1 B6 B10 -41.07(18) . . . . ?
B4 C1 B6 B10 -4.5(3) . . . . ?
Ni1 C1 B6 B10 71.9(2) . . . . ?
C2 C1 B6 B11 33.96(17) . . . . ?
B5 C1 B6 B11 -103.6(2) . . . . ?
B4 C1 B6 B11 -67.0(2) . . . . ?
Ni1 C1 B6 B11 9.4(3) . . . . ?
B11 C2 B6 C1 139.5(2) . . . . ?
B7 C2 B6 C1 104.4(2) . . . . ?
Ni1 C2 B6 C1 26.28(18) . . . . ?
C1 C2 B6 B5 -35.68(17) . . . . ?
B11 C2 B6 B5 103.8(2) . . . . ?
B7 C2 B6 B5 68.7(2) . . . . ?
Ni1 C2 B6 B5 -9.4(3) . . . . ?
C1 C2 B6 B10 -97.8(2) . . . . ?
B11 C2 B6 B10 41.69(18) . . . . ?
B7 C2 B6 B10 6.5(3) . . . . ?
Ni1 C2 B6 B10 -71.5(2) . . . . ?
C1 C2 B6 B11 -139.5(2) . . . . ?
B7 C2 B6 B11 -35.16(19) . . . . ?
Ni1 C2 B6 B11 -113.2(2) . . . . ?
B10 B5 B6 C1 -133.01(19) . . . . ?
B9 B5 B6 C1 -95.85(19) . . . . ?
B4 B5 B6 C1 -32.08(17) . . . . ?
C1 B5 B6 C2 33.80(15) . . . . ?
B10 B5 B6 C2 -99.20(19) . . . . ?
B9 B5 B6 C2 -62.1(2) . . . . ?
B4 B5 B6 C2 1.7(2) . . . . ?
C1 B5 B6 B10 133.01(19) . . . . ?
B9 B5 B6 B10 37.15(18) . . . . ?
B4 B5 B6 B10 100.9(2) . . . . ?
C1 B5 B6 B11 92.92(19) . . . . ?
B10 B5 B6 B11 -40.09(17) . . . . ?
B9 B5 B6 B11 -2.9(2) . . . . ?
B4 B5 B6 B11 60.8(2) . . . . ?
C1 C2 B7 B8 0.9(2) . . . . ?
B11 C2 B7 B8 -102.9(2) . . . . ?
B6 C2 B7 B8 -68.3(2) . . . . ?
Ni1 C2 B7 B8 54.51(13) . . . . ?
C1 C2 B7 B12 63.7(2) . . . . ?
B11 C2 B7 B12 -40.12(17) . . . . ?
B6 C2 B7 B12 -5.5(2) . . . . ?
Ni1 C2 B7 B12 117.31(16) . . . . ?
C1 C2 B7 B11 103.8(2) . . . . ?
B6 C2 B7 B11 34.67(19) . . . . ?
Ni1 C2 B7 B11 157.43(16) . . . . ?
C1 C2 B7 Ni1 -53.66(16) . . . . ?
B11 C2 B7 Ni1 -157.43(16) . . . . ?
B6 C2 B7 Ni1 -122.77(18) . . . . ?
C2 B7 B8 B9 58.6(2) . . . . ?
B12 B7 B8 B9 -37.46(17) . . . . ?
B11 B7 B8 B9 -0.7(2) . . . . ?
Ni1 B7 B8 B9 112.87(16) . . . . ?
C2 B7 B8 B12 96.10(18) . . . . ?
B11 B7 B8 B12 36.72(17) . . . . ?
Ni1 B7 B8 B12 150.33(15) . . . . ?
C2 B7 B8 B4 -3.6(2) . . . . ?
B12 B7 B8 B4 -99.75(18) . . . . ?
B11 B7 B8 B4 -63.0(2) . . . . ?
Ni1 B7 B8 B4 50.58(13) . . . . ?
C2 B7 B8 Ni1 -54.23(13) . . . . ?
B12 B7 B8 Ni1 -150.33(15) . . . . ?
B11 B7 B8 Ni1 -113.61(16) . . . . ?
C1 B4 B8 B7 5.2(2) . . . . ?
B9 B4 B8 B7 101.46(19) . . . . ?
B5 B4 B8 B7 65.5(2) . . . . ?
Ni1 B4 B8 B7 -51.23(14) . . . . ?
C1 B4 B8 B9 -96.26(19) . . . . ?
B5 B4 B8 B9 -36.00(18) . . . . ?
Ni1 B4 B8 B9 -152.69(16) . . . . ?
C1 B4 B8 B12 -57.0(2) . . . . ?
B9 B4 B8 B12 39.30(17) . . . . ?
B5 B4 B8 B12 3.3(2) . . . . ?
Ni1 B4 B8 B12 -113.39(16) . . . . ?
C1 B4 B8 Ni1 56.43(13) . . . . ?
B9 B4 B8 Ni1 152.69(16) . . . . ?
B5 B4 B8 Ni1 116.69(17) . . . . ?
B7 B8 B9 B12 37.41(17) . . . . ?
B4 B8 B9 B12 135.17(19) . . . . ?
Ni1 B8 B9 B12 107.52(18) . . . . ?
B7 B8 B9 B5 -60.7(2) . . . . ?
B12 B8 B9 B5 -98.1(2) . . . . ?
B4 B8 B9 B5 37.05(18) . . . . ?
Ni1 B8 B9 B5 9.4(2) . . . . ?
B7 B8 B9 B4 -97.76(19) . . . . ?
B12 B8 B9 B4 -135.17(19) . . . . ?
Ni1 B8 B9 B4 -27.64(16) . . . . ?
B7 B8 B9 B10 2.4(2) . . . . ?
B12 B8 B9 B10 -35.00(17) . . . . ?
B4 B8 B9 B10 100.2(2) . . . . ?
Ni1 B8 B9 B10 72.5(2) . . . . ?
C1 B5 B9 B8 1.3(2) . . . . ?
B6 B5 B9 B8 64.2(2) . . . . ?
B10 B5 B9 B8 100.9(2) . . . . ?
B4 B5 B9 B8 -37.43(18) . . . . ?
C1 B5 B9 B12 -62.7(2) . . . . ?
B6 B5 B9 B12 0.2(2) . . . . ?
B10 B5 B9 B12 36.92(18) . . . . ?
B4 B5 B9 B12 -101.41(19) . . . . ?
C1 B5 B9 B4 38.72(16) . . . . ?
B6 B5 B9 B4 101.6(2) . . . . ?
B10 B5 B9 B4 138.3(2) . . . . ?
C1 B5 B9 B10 -99.6(2) . . . . ?
B6 B5 B9 B10 -36.70(18) . . . . ?
B4 B5 B9 B10 -138.3(2) . . . . ?
C1 B4 B9 B8 101.18(18) . . . . ?
B5 B4 B9 B8 139.5(2) . . . . ?
Ni1 B4 B9 B8 28.21(16) . . . . ?
C1 B4 B9 B12 61.1(2) . . . . ?
B5 B4 B9 B12 99.4(2) . . . . ?
B8 B4 B9 B12 -40.10(17) . . . . ?
Ni1 B4 B9 B12 -11.9(2) . . . . ?
C1 B4 B9 B5 -38.31(17) . . . . ?
B8 B4 B9 B5 -139.5(2) . . . . ?
Ni1 B4 B9 B5 -111.28(19) . . . . ?
C1 B4 B9 B10 -1.6(2) . . . . ?
B5 B4 B9 B10 36.76(18) . . . . ?
B8 B4 B9 B10 -102.7(2) . . . . ?
Ni1 B4 B9 B10 -74.5(2) . . . . ?
C1 B6 B10 B5 39.71(17) . . . . ?
C2 B6 B10 B5 95.37(19) . . . . ?
B11 B6 B10 B5 135.31(18) . . . . ?
C1 B6 B10 B12 -60.4(2) . . . . ?
C2 B6 B10 B12 -4.7(2) . . . . ?
B5 B6 B10 B12 -100.1(2) . . . . ?
B11 B6 B10 B12 35.23(18) . . . . ?
C1 B6 B10 B11 -95.60(19) . . . . ?
C2 B6 B10 B11 -39.94(17) . . . . ?
B5 B6 B10 B11 -135.31(18) . . . . ?
C1 B6 B10 B9 3.1(2) . . . . ?
C2 B6 B10 B9 58.7(2) . . . . ?
B5 B6 B10 B9 -36.63(17) . . . . ?
B11 B6 B10 B9 98.7(2) . . . . ?
C1 B5 B10 B6 -41.09(17) . . . . ?
B9 B5 B10 B6 -139.19(19) . . . . ?
B4 B5 B10 B6 -101.8(2) . . . . ?
C1 B5 B10 B12 60.7(2) . . . . ?
B6 B5 B10 B12 101.8(2) . . . . ?
B9 B5 B10 B12 -37.42(18) . . . . ?
B4 B5 B10 B12 0.0(3) . . . . ?
C1 B5 B10 B11 -1.8(2) . . . . ?
B6 B5 B10 B11 39.27(17) . . . . ?
B9 B5 B10 B11 -99.92(19) . . . . ?
B4 B5 B10 B11 -62.5(2) . . . . ?
C1 B5 B10 B9 98.10(19) . . . . ?
B6 B5 B10 B9 139.19(19) . . . . ?
B4 B5 B10 B9 37.37(18) . . . . ?
B8 B9 B10 B6 -66.1(2) . . . . ?
B12 B9 B10 B6 -101.6(2) . . . . ?
B5 B9 B10 B6 36.41(18) . . . . ?
B4 B9 B10 B6 -1.0(2) . . . . ?
B8 B9 B10 B5 -102.5(2) . . . . ?
B12 B9 B10 B5 -138.0(2) . . . . ?
B4 B9 B10 B5 -37.41(18) . . . . ?
B8 B9 B10 B12 35.45(17) . . . . ?
B5 B9 B10 B12 138.0(2) . . . . ?
B4 B9 B10 B12 100.59(19) . . . . ?
B8 B9 B10 B11 -3.1(2) . . . . ?
B12 B9 B10 B11 -38.58(17) . . . . ?
B5 B9 B10 B11 99.4(2) . . . . ?
B4 B9 B10 B11 62.0(2) . . . . ?
C1 C2 B11 B6 38.29(19) . . . . ?
B7 C2 B11 B6 144.3(2) . . . . ?
Ni1 C2 B11 B6 119.2(2) . . . . ?
C1 C2 B11 B12 -65.2(2) . . . . ?
B7 C2 B11 B12 40.82(17) . . . . ?
B6 C2 B11 B12 -103.5(2) . . . . ?
Ni1 C2 B11 B12 15.7(3) . . . . ?
C1 C2 B11 B10 -2.9(2) . . . . ?
B7 C2 B11 B10 103.11(19) . . . . ?
B6 C2 B11 B10 -41.21(17) . . . . ?
Ni1 C2 B11 B10 78.0(2) . . . . ?
C1 C2 B11 B7 -106.0(2) . . . . ?
B6 C2 B11 B7 -144.3(2) . . . . ?
Ni1 C2 B11 B7 -25.09(18) . . . . ?
C1 B6 B11 C2 -32.40(16) . . . . ?
B5 B6 B11 C2 -92.17(19) . . . . ?
B10 B6 B11 C2 -132.17(19) . . . . ?
C1 B6 B11 B12 64.3(2) . . . . ?
C2 B6 B11 B12 96.75(19) . . . . ?
B5 B6 B11 B12 4.6(2) . . . . ?
B10 B6 B11 B12 -35.42(18) . . . . ?
C1 B6 B11 B10 99.8(2) . . . . ?
C2 B6 B11 B10 132.17(19) . . . . ?
B5 B6 B11 B10 40.00(18) . . . . ?
C1 B6 B11 B7 0.5(3) . . . . ?
C2 B6 B11 B7 32.86(18) . . . . ?
B5 B6 B11 B7 -59.3(2) . . . . ?
B10 B6 B11 B7 -99.3(2) . . . . ?
B6 B10 B11 C2 41.93(17) . . . . ?
B5 B10 B11 C2 2.8(2) . . . . ?
B12 B10 B11 C2 -98.76(19) . . . . ?
B9 B10 B11 C2 -60.1(2) . . . . ?
B5 B10 B11 B6 -39.13(17) . . . . ?
B12 B10 B11 B6 -140.69(19) . . . . ?
B9 B10 B11 B6 -102.0(2) . . . . ?
B6 B10 B11 B12 140.69(19) . . . . ?
B5 B10 B11 B12 101.56(19) . . . . ?
B9 B10 B11 B12 38.71(17) . . . . ?
B6 B10 B11 B7 104.6(2) . . . . ?
B5 B10 B11 B7 65.5(2) . . . . ?
B12 B10 B11 B7 -36.07(17) . . . . ?
B9 B10 B11 B7 2.6(2) . . . . ?
B8 B7 B11 C2 95.41(19) . . . . ?
B12 B7 B11 C2 132.88(19) . . . . ?
Ni1 B7 B11 C2 23.39(17) . . . . ?
C2 B7 B11 B6 -33.16(19) . . . . ?
B8 B7 B11 B6 62.3(2) . . . . ?
B12 B7 B11 B6 99.7(2) . . . . ?
Ni1 B7 B11 B6 -9.8(3) . . . . ?
C2 B7 B11 B12 -132.88(19) . . . . ?
B8 B7 B11 B12 -37.46(17) . . . . ?
Ni1 B7 B11 B12 -109.49(19) . . . . ?
C2 B7 B11 B10 -96.6(2) . . . . ?
B8 B7 B11 B10 -1.2(2) . . . . ?
B12 B7 B11 B10 36.25(18) . . . . ?
Ni1 B7 B11 B10 -73.2(2) . . . . ?
C2 B11 B12 B7 -40.97(17) . . . . ?
B6 B11 B12 B7 -104.5(2) . . . . ?
B10 B11 B12 B7 -139.67(19) . . . . ?
C2 B11 B12 B10 98.7(2) . . . . ?
B6 B11 B12 B10 35.12(18) . . . . ?
B7 B11 B12 B10 139.67(19) . . . . ?
C2 B11 B12 B9 59.1(2) . . . . ?
B6 B11 B12 B9 -4.4(2) . . . . ?
B10 B11 B12 B9 -39.57(17) . . . . ?
B7 B11 B12 B9 100.09(19) . . . . ?
C2 B11 B12 B8 -4.2(2) . . . . ?
B6 B11 B12 B8 -67.7(2) . . . . ?
B10 B11 B12 B8 -102.86(19) . . . . ?
B7 B11 B12 B8 36.80(17) . . . . ?
C2 B7 B12 B11 38.88(16) . . . . ?
B8 B7 B12 B11 138.72(19) . . . . ?
Ni1 B7 B12 B11 107.38(19) . . . . ?
C2 B7 B12 B10 2.1(2) . . . . ?
B8 B7 B12 B10 101.9(2) . . . . ?
B11 B7 B12 B10 -36.80(18) . . . . ?
Ni1 B7 B12 B10 70.6(2) . . . . ?
C2 B7 B12 B9 -62.4(2) . . . . ?
B8 B7 B12 B9 37.40(17) . . . . ?
B11 B7 B12 B9 -101.3(2) . . . . ?
Ni1 B7 B12 B9 6.1(2) . . . . ?
C2 B7 B12 B8 -99.84(18) . . . . ?
B11 B7 B12 B8 -138.72(19) . . . . ?
Ni1 B7 B12 B8 -31.34(16) . . . . ?
B6 B10 B12 B11 -35.38(18) . . . . ?
B5 B10 B12 B11 -98.5(2) . . . . ?
B9 B10 B12 B11 -136.03(19) . . . . ?
B6 B10 B12 B7 1.7(3) . . . . ?
B5 B10 B12 B7 -61.4(2) . . . . ?
B11 B10 B12 B7 37.09(18) . . . . ?
B9 B10 B12 B7 -98.9(2) . . . . ?
B6 B10 B12 B9 100.7(2) . . . . ?
B5 B10 B12 B9 37.55(19) . . . . ?
B11 B10 B12 B9 136.03(19) . . . . ?
B6 B10 B12 B8 65.3(2) . . . . ?
B5 B10 B12 B8 2.2(3) . . . . ?
B11 B10 B12 B8 100.7(2) . . . . ?
B9 B10 B12 B8 -35.35(18) . . . . ?
B8 B9 B12 B11 -101.62(19) . . . . ?
B5 B9 B12 B11 2.6(2) . . . . ?
B4 B9 B12 B11 -61.1(2) . . . . ?
B10 B9 B12 B11 39.37(17) . . . . ?
B8 B9 B12 B7 -37.21(17) . . . . ?
B5 B9 B12 B7 67.0(2) . . . . ?
B4 B9 B12 B7 3.3(2) . . . . ?
B10 B9 B12 B7 103.8(2) . . . . ?
B8 B9 B12 B10 -140.99(19) . . . . ?
B5 B9 B12 B10 -36.79(17) . . . . ?
B4 B9 B12 B10 -100.4(2) . . . . ?
B5 B9 B12 B8 104.21(19) . . . . ?
B4 B9 B12 B8 40.56(17) . . . . ?
B10 B9 B12 B8 140.99(19) . . . . ?
B7 B8 B12 B11 -37.56(17) . . . . ?
B9 B8 B12 B11 100.2(2) . . . . ?
B4 B8 B12 B11 61.0(2) . . . . ?
Ni1 B8 B12 B11 -7.2(2) . . . . ?
B9 B8 B12 B7 137.79(19) . . . . ?
B4 B8 B12 B7 98.59(18) . . . . ?
Ni1 B8 B12 B7 30.36(15) . . . . ?
B7 B8 B12 B10 -102.0(2) . . . . ?
B9 B8 B12 B10 35.79(18) . . . . ?
B4 B8 B12 B10 -3.4(2) . . . . ?
Ni1 B8 B12 B10 -71.6(2) . . . . ?
B7 B8 B12 B9 -137.79(19) . . . . ?
B4 B8 B12 B9 -39.20(17) . . . . ?
Ni1 B8 B12 B9 -107.43(18) . . . . ?
B3' B1' B2' C7' -43.66(17) . . . . ?
B6' B1' B2' C7' 99.86(19) . . . . ?
B4' B1' B2' C7' -3.0(2) . . . . ?
B5' B1' B2' C7' 61.5(2) . . . . ?
B3' B1' B2' B6' -143.5(2) . . . . ?
B4' B1' B2' B6' -102.84(19) . . . . ?
B5' B1' B2' B6' -38.38(17) . . . . ?
B6' B1' B2' B3' 143.5(2) . . . . ?
B4' B1' B2' B3' 40.67(18) . . . . ?
B5' B1' B2' B3' 105.1(2) . . . . ?
B3' B1' B2' B11' -100.8(2) . . . . ?
B6' B1' B2' B11' 42.71(17) . . . . ?
B4' B1' B2' B11' -60.1(2) . . . . ?
B5' B1' B2' B11' 4.3(2) . . . . ?
C7' B2' B3' C8' 29.94(15) . . . . ?
B6' B2' B3' C8' -65.5(2) . . . . ?
B11' B2' B3' C8' 0.0(2) . . . . ?
B1' B2' B3' C8' -98.57(19) . . . . ?
B6' B2' B3' C7' -95.5(2) . . . . ?
B11' B2' B3' C7' -29.91(16) . . . . ?
B1' B2' B3' C7' -128.52(18) . . . . ?
C7' B2' B3' B1' 128.52(18) . . . . ?
B6' B2' B3' B1' 33.05(18) . . . . ?
B11' B2' B3' B1' 98.61(19) . . . . ?
C7' B2' B3' B4' 87.77(19) . . . . ?
B6' B2' B3' B4' -7.7(3) . . . . ?
B11' B2' B3' B4' 57.9(2) . . . . ?
B1' B2' B3' B4' -40.74(18) . . . . ?
B6' B1' B3' C8' 64.7(2) . . . . ?
B4' B1' B3' C8' -36.71(17) . . . . ?
B2' B1' B3' C8' 97.22(19) . . . . ?
B5' B1' B3' C8' 1.0(2) . . . . ?
B6' B1' B3' C7' 11.1(2) . . . . ?
B4' B1' B3' C7' -90.26(18) . . . . ?
B2' B1' B3' C7' 43.67(16) . . . . ?
B5' B1' B3' C7' -52.6(2) . . . . ?
B6' B1' B3' B2' -32.55(18) . . . . ?
B4' B1' B3' B2' -133.9(2) . . . . ?
B5' B1' B3' B2' -96.2(2) . . . . ?
B6' B1' B3' B4' 101.4(2) . . . . ?
B2' B1' B3' B4' 133.9(2) . . . . ?
B5' B1' B3' B4' 37.70(18) . . . . ?
B3' B1' B4' C8' 38.97(17) . . . . ?
B6' B1' B4' C8' -62.8(2) . . . . ?
B2' B1' B4' C8' -1.0(2) . . . . ?
B5' B1' B4' C8' -100.56(19) . . . . ?
B6' B1' B4' B3' -101.7(2) . . . . ?
B2' B1' B4' B3' -39.98(17) . . . . ?
B5' B1' B4' B3' -139.5(2) . . . . ?
B3' B1' B4' B5' 139.5(2) . . . . ?
B6' B1' B4' B5' 37.78(17) . . . . ?
B2' B1' B4' B5' 99.54(19) . . . . ?
B3' B1' B4' Ni1 106.82(19) . . . . ?
B6' B1' B4' Ni1 5.1(2) . . . . ?
B2' B1' B4' Ni1 66.8(2) . . . . ?
B5' B1' B4' Ni1 -32.70(16) . . . . ?
C7' B3' B4' C8' -34.11(15) . . . . ?
B2' B3' B4' C8' -94.0(2) . . . . ?
B1' B3' B4' C8' -135.4(2) . . . . ?
C8' B3' B4' B1' 135.4(2) . . . . ?
C7' B3' B4' B1' 101.28(19) . . . . ?
B2' B3' B4' B1' 41.41(18) . . . . ?
C8' B3' B4' B5' 99.20(19) . . . . ?
C7' B3' B4' B5' 65.1(2) . . . . ?
B2' B3' B4' B5' 5.2(2) . . . . ?
B1' B3' B4' B5' -36.19(18) . . . . ?
C8' B3' B4' Ni1 28.85(15) . . . . ?
C7' B3' B4' Ni1 -5.3(2) . . . . ?
B2' B3' B4' Ni1 -65.1(2) . . . . ?
B1' B3' B4' Ni1 -106.54(19) . . . . ?
B3' B1' B5' B10' 64.5(2) . . . . ?
B6' B1' B5' B10' -35.95(17) . . . . ?
B4' B1' B5' B10' 101.75(19) . . . . ?
B2' B1' B5' B10' 2.1(2) . . . . ?
B3' B1' B5' B6' 100.5(2) . . . . ?
B4' B1' B5' B6' 137.70(19) . . . . ?
B2' B1' B5' B6' 38.05(17) . . . . ?
B3' B1' B5' B4' -37.21(18) . . . . ?
B6' B1' B5' B4' -137.70(19) . . . . ?
B2' B1' B5' B4' -99.65(19) . . . . ?
B3' B1' B5' Ni1 -5.7(2) . . . . ?
B6' B1' B5' Ni1 -106.22(18) . . . . ?
B4' B1' B5' Ni1 31.48(15) . . . . ?
B2' B1' B5' Ni1 -68.2(2) . . . . ?
C8' B4' B5' B10' -2.4(2) . . . . ?
B1' B4' B5' B10' -101.1(2) . . . . ?
B3' B4' B5' B10' -65.1(2) . . . . ?
Ni1 B4' B5' B10' 46.73(14) . . . . ?
C8' B4' B5' B6' 61.8(2) . . . . ?
B1' B4' B5' B6' -36.86(17) . . . . ?
B3' B4' B5' B6' -1.0(2) . . . . ?
Ni1 B4' B5' B6' 110.92(16) . . . . ?
C8' B4' B5' B1' 98.66(19) . . . . ?
B3' B4' B5' B1' 35.91(18) . . . . ?
Ni1 B4' B5' B1' 147.78(16) . . . . ?
C8' B4' B5' Ni1 -49.12(14) . . . . ?
B1' B4' B5' Ni1 -147.78(16) . . . . ?
B3' B4' B5' Ni1 -111.88(17) . . . . ?
C7' B2' B6' B1' -95.45(19) . . . . ?
B3' B2' B6' B1' -32.90(18) . . . . ?
B11' B2' B6' B1' -132.28(18) . . . . ?
C7' B2' B6' B5' -55.3(2) . . . . ?
B3' B2' B6' B5' 7.2(3) . . . . ?
B11' B2' B6' B5' -92.13(19) . . . . ?
B1' B2' B6' B5' 40.15(17) . . . . ?
C7' B2' B6' B10' 7.3(2) . . . . ?
B3' B2' B6' B10' 69.8(2) . . . . ?
B11' B2' B6' B10' -29.54(17) . . . . ?
B1' B2' B6' B10' 102.7(2) . . . . ?
C7' B2' B6' B11' 36.83(16) . . . . ?
B3' B2' B6' B11' 99.4(2) . . . . ?
B1' B2' B6' B11' 132.28(18) . . . . ?
B3' B1' B6' B2' 32.72(18) . . . . ?
B4' B1' B6' B2' 97.2(2) . . . . ?
B5' B1' B6' B2' 136.03(19) . . . . ?
B3' B1' B6' B5' -103.3(2) . . . . ?
B4' B1' B6' B5' -38.81(17) . . . . ?
B2' B1' B6' B5' -136.03(19) . . . . ?
B3' B1' B6' B10' -68.1(2) . . . . ?
B4' B1' B6' B10' -3.6(2) . . . . ?
B2' B1' B6' B10' -100.9(2) . . . . ?
B5' B1' B6' B10' 35.18(17) . . . . ?
B3' B1' B6' B11' -9.0(2) . . . . ?
B4' B1' B6' B11' 55.5(2) . . . . ?
B2' B1' B6' B11' -41.77(17) . . . . ?
B5' B1' B6' B11' 94.27(18) . . . . ?
B10' B5' B6' B2' 100.4(2) . . . . ?
B1' B5' B6' B2' -40.23(18) . . . . ?
B4' B5' B6' B2' -3.7(2) . . . . ?
Ni1 B5' B6' B2' 63.8(2) . . . . ?
B10' B5' B6' B1' 140.66(19) . . . . ?
B4' B5' B6' B1' 36.48(17) . . . . ?
Ni1 B5' B6' B1' 104.05(18) . . . . ?
B1' B5' B6' B10' -140.66(19) . . . . ?
B4' B5' B6' B10' -104.19(19) . . . . ?
Ni1 B5' B6' B10' -36.61(15) . . . . ?
B10' B5' B6' B11' 38.55(16) . . . . ?
B1' B5' B6' B11' -102.11(18) . . . . ?
B4' B5' B6' B11' -65.6(2) . . . . ?
Ni1 B5' B6' B11' 1.9(2) . . . . ?
B6' B2' C7' C8' 68.0(2) . . . . ?
B3' B2' C7' C8' -36.75(19) . . . . ?
B11' B2' C7' C8' 107.9(2) . . . . ?
B1' B2' C7' C8' 6.7(2) . . . . ?
B6' B2' C7' B11' -39.90(17) . . . . ?
B3' B2' C7' B11' -144.67(19) . . . . ?
B1' B2' C7' B11' -101.27(19) . . . . ?
B6' B2' C7' B3' 104.8(2) . . . . ?
B11' B2' C7' B3' 144.67(19) . . . . ?
B1' B2' C7' B3' 43.40(17) . . . . ?
B2' B3' C7' C8' 141.82(19) . . . . ?
B1' B3' C7' C8' 96.92(19) . . . . ?
B4' B3' C7' C8' 36.11(16) . . . . ?
C8' B3' C7' B11' -106.7(2) . . . . ?
B2' B3' C7' B11' 35.10(19) . . . . ?
B1' B3' C7' B11' -9.8(2) . . . . ?
B4' B3' C7' B11' -70.6(2) . . . . ?
C8' B3' C7' B2' -141.82(19) . . . . ?
B1' B3' C7' B2' -44.90(17) . . . . ?
B4' B3' C7' B2' -105.71(19) . . . . ?
B11' C7' C8' B4' 62.9(3) . . . . ?
B2' C7' C8' B4' -8.0(3) . . . . ?
B3' C7' C8' B4' -44.03(19) . . . . ?
B11' C7' C8' B3' 106.9(2) . . . . ?
B2' C7' C8' B3' 35.99(18) . . . . ?
B11' C7' C8' Ni1 -13.7(2) . . . . ?
B2' C7' C8' Ni1 -84.6(2) . . . . ?
B3' C7' C8' Ni1 -120.58(18) . . . . ?
B1' B4' C8' C7' 5.5(2) . . . . ?
B3' B4' C8' C7' 44.28(19) . . . . ?
B5' B4' C8' C7' -57.1(2) . . . . ?
Ni1 B4' C8' C7' -106.98(18) . . . . ?
B1' B4' C8' B3' -38.79(17) . . . . ?
B5' B4' C8' B3' -101.42(19) . . . . ?
Ni1 B4' C8' B3' -151.27(15) . . . . ?
B1' B4' C8' Ni1 112.48(16) . . . . ?
B3' B4' C8' Ni1 151.27(15) . . . . ?
B5' B4' C8' Ni1 49.85(14) . . . . ?
B2' B3' C8' C7' -32.99(17) . . . . ?
B1' B3' C8' C7' -96.28(19) . . . . ?
B4' B3' C8' C7' -135.03(19) . . . . ?
C7' B3' C8' B4' 135.03(19) . . . . ?
B2' B3' C8' B4' 102.0(2) . . . . ?
B1' B3' C8' B4' 38.75(17) . . . . ?
C7' B3' C8' Ni1 101.2(2) . . . . ?
B2' B3' C8' Ni1 68.2(2) . . . . ?
B1' B3' C8' Ni1 4.9(3) . . . . ?
B4' B3' C8' Ni1 -33.85(18) . . . . ?
C3 N1 B10' B11' 123.0(2) . . . . ?
C7 N1 B10' B11' -54.1(3) . . . . ?
C3 N1 B10' B5' -14.7(3) . . . . ?
C7 N1 B10' B5' 168.13(19) . . . . ?
C3 N1 B10' B6' 52.8(2) . . . . ?
C7 N1 B10' B6' -124.4(2) . . . . ?
C3 N1 B10' Ni1 -96.0(2) . . . . ?
C7 N1 B10' Ni1 86.9(2) . . . . ?
B6' B5' B10' N1 99.0(2) . . . . ?
B1' B5' B10' N1 134.2(2) . . . . ?
B4' B5' B10' N1 -163.61(18) . . . . ?
Ni1 B5' B10' N1 -117.6(2) . . . . ?
B6' B5' B10' B11' -43.23(17) . . . . ?
B1' B5' B10' B11' -8.0(2) . . . . ?
B4' B5' B10' B11' 54.2(2) . . . . ?
Ni1 B5' B10' B11' 100.21(16) . . . . ?
B1' B5' B10' B6' 35.20(17) . . . . ?
B4' B5' B10' B6' 97.41(19) . . . . ?
Ni1 B5' B10' B6' 143.44(15) . . . . ?
B6' B5' B10' Ni1 -143.44(15) . . . . ?
B1' B5' B10' Ni1 -108.23(16) . . . . ?
B4' B5' B10' Ni1 -46.03(14) . . . . ?
B2' B6' B10' N1 143.78(19) . . . . ?
B1' B6' B10' N1 -150.74(18) . . . . ?
B5' B6' B10' N1 -114.6(2) . . . . ?
B11' B6' B10' N1 112.8(2) . . . . ?
B2' B6' B10' B11' 30.94(18) . . . . ?
B1' B6' B10' B11' 96.4(2) . . . . ?
B5' B6' B10' B11' 132.59(19) . . . . ?
B2' B6' B10' B5' -101.7(2) . . . . ?
B1' B6' B10' B5' -36.18(17) . . . . ?
B11' B6' B10' B5' -132.59(19) . . . . ?
B2' B6' B10' Ni1 -64.4(2) . . . . ?
B1' B6' B10' Ni1 1.1(2) . . . . ?
B5' B6' B10' Ni1 37.25(15) . . . . ?
B11' B6' B10' Ni1 -95.34(17) . . . . ?
C12 N2 B11' C7' -30.3(3) . . . . ?
C8 N2 B11' C7' 153.8(2) . . . . ?
C12 N2 B11' B10' 119.3(2) . . . . ?
C8 N2 B11' B10' -56.5(3) . . . . ?
C12 N2 B11' B2' -98.7(2) . . . . ?
C8 N2 B11' B2' 85.4(3) . . . . ?
C12 N2 B11' B6' -165.5(2) . . . . ?
C8 N2 B11' B6' 18.6(3) . . . . ?
C8' C7' B11' N2 151.6(2) . . . . ?
B2' C7' B11' N2 -103.8(2) . . . . ?
B3' C7' B11' N2 -137.9(2) . . . . ?
C8' C7' B11' B10' -1.7(3) . . . . ?
B2' C7' B11' B10' 102.9(2) . . . . ?
B3' C7' B11' B10' 68.8(2) . . . . ?
C8' C7' B11' B2' -104.6(2) . . . . ?
B3' C7' B11' B2' -34.04(18) . . . . ?
C8' C7' B11' B6' -66.2(2) . . . . ?
B2' C7' B11' B6' 38.40(16) . . . . ?
B3' C7' B11' B6' 4.4(2) . . . . ?
N1 B10' B11' N2 11.1(3) . . . . ?
B5' B10' B11' N2 154.1(2) . . . . ?
B6' B10' B11' N2 112.2(2) . . . . ?
Ni1 B10' B11' N2 -136.48(19) . . . . ?
N1 B10' B11' C7' 162.49(19) . . . . ?
B5' B10' B11' C7' -54.4(2) . . . . ?
B6' B10' B11' C7' -96.3(2) . . . . ?
Ni1 B10' B11' C7' 15.0(2) . . . . ?
N1 B10' B11' B2' -132.0(2) . . . . ?
B5' B10' B11' B2' 11.0(2) . . . . ?
B6' B10' B11' B2' -30.86(18) . . . . ?
Ni1 B10' B11' B2' 80.42(19) . . . . ?
N1 B10' B11' B6' -101.2(2) . . . . ?
B5' B10' B11' B6' 41.90(17) . . . . ?
Ni1 B10' B11' B6' 111.28(16) . . . . ?
C7' B2' B11' N2 109.9(2) . . . . ?
B6' B2' B11' N2 -115.0(2) . . . . ?
B3' B2' B11' N2 141.36(19) . . . . ?
B1' B2' B11' N2 -156.55(18) . . . . ?
B6' B2' B11' C7' 135.19(18) . . . . ?
B3' B2' B11' C7' 31.51(17) . . . . ?
B1' B2' B11' C7' 93.59(19) . . . . ?
C7' B2' B11' B10' -103.3(2) . . . . ?
B6' B2' B11' B10' 31.90(18) . . . . ?
B3' B2' B11' B10' -71.8(2) . . . . ?
B1' B2' B11' B10' -9.7(2) . . . . ?
C7' B2' B11' B6' -135.19(18) . . . . ?
B3' B2' B11' B6' -103.7(2) . . . . ?
B1' B2' B11' B6' -41.60(17) . . . . ?
B2' B6' B11' N2 100.4(2) . . . . ?
B1' B6' B11' N2 143.0(2) . . . . ?
B5' B6' B11' N2 -153.9(2) . . . . ?
B10' B6' B11' N2 -113.9(2) . . . . ?
B2' B6' B11' C7' -39.54(17) . . . . ?
B1' B6' B11' C7' 3.0(2) . . . . ?
B5' B6' B11' C7' 66.2(2) . . . . ?
B10' B6' B11' C7' 106.17(19) . . . . ?
B2' B6' B11' B10' -145.7(2) . . . . ?
B1' B6' B11' B10' -103.16(19) . . . . ?
B5' B6' B11' B10' -40.00(16) . . . . ?
B1' B6' B11' B2' 42.55(17) . . . . ?
B5' B6' B11' B2' 105.70(19) . . . . ?
B10' B6' B11' B2' 145.71(19) . . . . ?
